data_7116254
loop_
_publ_author_name
'Aaker\"oy, Christer B'
'Wijethunga, Tharanga K.'
'Benton, Joshua'
'Desper, John'

_publ_section_title
;
 Stabilizing volatile liquid chemicals using co-crystallization.
;
_journal_issue 12
_journal_name_full 'Chemical communications (Cambridge, England)'
_journal_page_first 2425
_journal_page_last 2428
_journal_paper_doi 10.1039/c4cc09650a
_journal_volume 51
_journal_year 2015
_chemical_formula_moiety
;
(C8 H12 N2 O2) (C6 F12 I2)2
;
_chemical_formula_sum 'C20 H12 F24 I4 N2 O2'
_chemical_formula_weight 1275.92
_chemical_name_systematic
;
JB-1-35 2,3,5,6-Me4-pyrazine-1,4-dioxide, [I-(CF2)6-I]2
;
_space_group_IT_number 2
_symmetry_cell_setting triclinic
_symmetry_space_group_name_Hall '-P 1'
_symmetry_space_group_name_H-M 'P -1'
_atom_sites_solution_hydrogens geom
_atom_sites_solution_primary direct
_atom_sites_solution_secondary difmap
_audit_creation_method SHELXL-97
_audit_update_record
;
2014-12-02 deposited with the CCDC.
2015-01-02 downloaded from the CCDC.
;
_cell_angle_alpha 67.319(4)
_cell_angle_beta 75.273(4)
_cell_angle_gamma 67.884(4)
_cell_formula_units_Z 2
_cell_length_a 12.3893(14)
_cell_length_b 12.6332(14)
_cell_length_c 13.1553(14)
_cell_measurement_reflns_used 9817
_cell_measurement_temperature 120(2)
_cell_measurement_theta_max 31.97
_cell_measurement_theta_min 2.30
_cell_volume 1745.6(3)
_computing_cell_refinement 'Bruker SAINT'
_computing_data_collection 'Bruker APEX2'
_computing_data_reduction 'Bruker SAINT'
_computing_molecular_graphics 'Bruker SHELXTL'
_computing_publication_material 'Bruker SHELXTL'
_computing_structure_refinement 'SHELXL-97 (Sheldrick, 2008)'
_computing_structure_solution 'SHELXS-97 (Sheldrick, 2008)'
_diffrn_ambient_temperature 120(2)
_diffrn_measured_fraction_theta_full 0.980
_diffrn_measured_fraction_theta_max 0.933
_diffrn_measurement_device_type 'Bruker APEX-II CCD'
_diffrn_measurement_method '\f and \w scans'
_diffrn_radiation_monochromator graphite
_diffrn_radiation_source 'fine-focus sealed tube'
_diffrn_radiation_type MoK\a
_diffrn_radiation_wavelength 0.71073
_diffrn_reflns_av_R_equivalents 0.0568
_diffrn_reflns_av_sigmaI/netI 0.0376
_diffrn_reflns_limit_h_max 17
_diffrn_reflns_limit_h_min -18
_diffrn_reflns_limit_k_max 18
_diffrn_reflns_limit_k_min -18
_diffrn_reflns_limit_l_max 19
_diffrn_reflns_limit_l_min -18
_diffrn_reflns_number 38902
_diffrn_reflns_theta_full 30.00
_diffrn_reflns_theta_max 32.11
_diffrn_reflns_theta_min 1.69
_exptl_absorpt_coefficient_mu 3.723
_exptl_absorpt_correction_T_max 0.5538
_exptl_absorpt_correction_T_min 0.3821
_exptl_absorpt_correction_type multi-scan
_exptl_absorpt_process_details SADABS
_exptl_crystal_colour colourless
_exptl_crystal_density_diffrn 2.427
_exptl_crystal_density_method 'not measured'
_exptl_crystal_description prism
_exptl_crystal_F_000 1180
_exptl_crystal_size_max 0.32
_exptl_crystal_size_mid 0.24
_exptl_crystal_size_min 0.18
_refine_diff_density_max 1.496
_refine_diff_density_min -1.733
_refine_diff_density_rms 0.155
_refine_ls_extinction_method none
_refine_ls_goodness_of_fit_ref 0.993
_refine_ls_hydrogen_treatment constr
_refine_ls_matrix_type full
_refine_ls_number_parameters 481
_refine_ls_number_reflns 11420
_refine_ls_number_restraints 16
_refine_ls_restrained_S_all 0.994
_refine_ls_R_factor_all 0.0513
_refine_ls_R_factor_gt 0.0421
_refine_ls_shift/su_max 0.001
_refine_ls_shift/su_mean 0.000
_refine_ls_structure_factor_coef Fsqd
_refine_ls_weighting_details 'calc w=1/[\s^2^(Fo^2^)+(0.0600P)^2^+3.0000P] where P=(Fo^2^+2Fc^2^)/3'
_refine_ls_weighting_scheme calc
_refine_ls_wR_factor_gt 0.1148
_refine_ls_wR_factor_ref 0.1218
_reflns_number_gt 9437
_reflns_number_total 11420
_reflns_threshold_expression >2sigma(I)
_cod_data_source_file c4cc09650a2.cif
_cod_data_source_block D3A2
_cod_depositor_comments
;
The following automatic conversions were performed:

'_symmetry_cell_setting' value 'Triclinic' changed to 'triclinic'
according to
/usr/data/users/saulius/crontab/automatic-downloads/rss-feeds/RSC/lib/dictionaries/cif_core.dic
dictionary named 'cif_core.dic' version 2.4.2 from 2011-04-26.

Automatic conversion script
Id: cif_fix_values 2935 2014-11-11 08:27:57Z andrius 

 Adding full bibliography for 7116251--7116256.cif.
;
_cod_original_sg_symbol_H-M P-1
_cod_database_code 7116254

loop_
_symmetry_equiv_pos_as_xyz
'x, y, z'
'-x, -y, -z'

loop_
_atom_site_label
_atom_site_type_symbol
_atom_site_fract_x
_atom_site_fract_y
_atom_site_fract_z
_atom_site_U_iso_or_equiv
_atom_site_adp_type
_atom_site_occupancy
_atom_site_symmetry_multiplicity
_atom_site_calc_flag
_atom_site_refinement_flags
_atom_site_disorder_assembly
_atom_site_disorder_group
N11_1 N 0.4036(3) 0.0987(3) 0.9984(2) 0.0362(6) Uani 1 1 d . . .
O11_1 O 0.3112(3) 0.1933(3) 0.9966(2) 0.0489(7) Uani 1 1 d . . .
C12_1 C 0.3919(3) -0.0019(3) 0.9930(3) 0.0385(7) Uani 1 1 d . . .
C16_1 C 0.5101(3) 0.1021(3) 1.0044(3) 0.0382(7) Uani 1 1 d . . .
C22_1 C 0.2723(4) 0.0057(5) 0.9856(5) 0.0657(13) Uani 1 1 d . . .
H22A_1 H 0.2195 0.0878 0.9787 0.099 Uiso 1 1 calc R . .
H22B_1 H 0.2445 -0.0514 1.0527 0.099 Uiso 1 1 calc R . .
H22C_1 H 0.2735 -0.0144 0.9203 0.099 Uiso 1 1 calc R . .
C26_1 C 0.5107(5) 0.2184(4) 1.0087(5) 0.0645(13) Uani 1 1 d . . .
H26A_1 H 0.5920 0.2161 1.0028 0.097 Uiso 1 1 calc R . .
H26B_1 H 0.4676 0.2298 1.0792 0.097 Uiso 1 1 calc R . .
H26C_1 H 0.4730 0.2854 0.9469 0.097 Uiso 1 1 calc R . .
C31_1 C 0.1631(4) 0.5217(4) 0.6590(4) 0.0548(11) Uani 1 1 d . . .
I1_1 I 0.23447(2) 0.37441(2) 0.79943(2) 0.04127(7) Uani 1 1 d D . .
F31A_1 F 0.1995(3) 0.6152(3) 0.6411(3) 0.0744(9) Uani 1 1 d D . .
F31B_1 F 0.0458(3) 0.5582(4) 0.6841(3) 0.0847(11) Uani 1 1 d D . .
C32_1 C 0.1885(4) 0.4934(5) 0.5490(4) 0.0540(10) Uani 1 1 d . . .
F32A_1 F 0.1084(3) 0.5779(4) 0.4841(3) 0.1011(15) Uani 1 1 d . . .
F32B_1 F 0.1721(3) 0.3866(3) 0.5730(3) 0.0693(9) Uani 1 1 d . . .
C33_1 C 0.3102(4) 0.4923(3) 0.4834(3) 0.0432(8) Uani 1 1 d . . .
F33A_1 F 0.3103(4) 0.6060(3) 0.4343(3) 0.0829(11) Uani 1 1 d . . .
F33B_1 F 0.3899(2) 0.4365(3) 0.5539(2) 0.0526(6) Uani 1 1 d . . .
C34_1 C 0.3460(4) 0.4292(4) 0.3943(3) 0.0461(8) Uani 1 1 d . . .
F34A_1 F 0.2567(3) 0.4739(4) 0.3351(3) 0.0859(12) Uani 1 1 d . . .
F34B_1 F 0.3611(3) 0.3117(3) 0.4475(3) 0.0692(9) Uani 1 1 d . . .
C35_1 C 0.4596(3) 0.4403(4) 0.3148(3) 0.0403(7) Uani 1 1 d . . .
F35A_1 F 0.4523(3) 0.5551(3) 0.2643(3) 0.0880(12) Uani 1 1 d . . .
F35B_1 F 0.5472(2) 0.3914(3) 0.3764(2) 0.0642(8) Uani 1 1 d . . .
C36_1 C 0.4929(4) 0.3778(6) 0.2277(4) 0.0618(14) Uani 1 1 d . . .
I2_1 I 0.65571(2) 0.38514(2) 0.12699(2) 0.04407(7) Uani 1 1 d D . .
F36A_1 F 0.4086(3) 0.4285(8) 0.1642(4) 0.167(3) Uani 1 1 d D . .
F36B_1 F 0.4974(5) 0.2625(5) 0.2771(4) 0.132(2) Uani 1 1 d D . .
N11_2 N 0.9326(2) 0.4399(3) -0.0041(2) 0.0316(5) Uani 1 1 d . . .
O11_2 O 0.8671(2) 0.3823(3) -0.0095(3) 0.0455(6) Uani 1 1 d . . .
C12_2 C 1.0139(3) 0.3828(3) 0.0671(3) 0.0335(6) Uani 1 1 d . . .
C16_2 C 0.9164(3) 0.5567(3) -0.0717(3) 0.0329(6) Uani 1 1 d . . .
C22_2 C 1.0228(4) 0.2558(4) 0.1375(4) 0.0537(10) Uani 1 1 d . . .
H22A_2 H 1.0249 0.2458 0.2147 0.081 Uiso 1 1 calc R . .
H22B_2 H 1.0948 0.2010 0.1109 0.081 Uiso 1 1 calc R . .
H22C_2 H 0.9546 0.2370 0.1332 0.081 Uiso 1 1 calc R . .
C26_2 C 0.8229(4) 0.6105(4) -0.1440(4) 0.0500(9) Uani 1 1 d . . .
H26A_2 H 0.7628 0.6785 -0.1235 0.075 Uiso 1 1 calc R . .
H26B_2 H 0.7873 0.5495 -0.1349 0.075 Uiso 1 1 calc R . .
H26C_2 H 0.8566 0.6392 -0.2216 0.075 Uiso 1 1 calc R . .
C31_2 C 0.9897(6) 0.1002(5) -0.2235(5) 0.0728(17) Uani 1 1 d . . .
I3_2 I 0.93818(3) 0.22786(3) -0.13745(3) 0.05237(8) Uani 1 1 d D . .
F31A_2 F 0.8995(4) 0.1035(7) -0.2587(6) 0.168(3) Uani 1 1 d D . .
F31B_2 F 1.0320(6) -0.0118(4) -0.1526(4) 0.145(3) Uani 1 1 d D . .
C32_2 C 1.0854(4) 0.1183(3) -0.3204(4) 0.0443(8) Uani 1 1 d . . .
F32A_2 F 1.0450(4) 0.2239(3) -0.3947(3) 0.0841(11) Uani 1 1 d . . .
F32B_2 F 1.1737(3) 0.1247(4) -0.2843(3) 0.0810(10) Uani 1 1 d . . .
C33_2 C 1.1383(5) 0.0217(4) -0.3791(4) 0.0588(12) Uani 1 1 d . . .
F33A_2 F 1.0560(5) -0.0140(6) -0.3865(5) 0.136(2) Uani 1 1 d . . .
F33B_2 F 1.2094(5) -0.0736(3) -0.3143(3) 0.125(2) Uani 1 1 d . . .
C34_2 C 1.2079(4) 0.0602(3) -0.4938(4) 0.0500(9) Uani 1 1 d . A .
F34A_2 F 1.1312(4) 0.1297(4) -0.5654(3) 0.1107(17) Uani 1 1 d . . .
F34B_2 F 1.2653(4) 0.1268(4) -0.4932(4) 0.1098(17) Uani 1 1 d . . .
C35_2 C 1.2916(5) -0.0419(4) -0.5374(4) 0.0566(11) Uani 1 1 d . . .
F35A_2 F 1.2467(5) -0.1276(4) -0.5119(4) 0.124(2) Uani 1 1 d . A .
F35B_2 F 1.3848(4) -0.0926(5) -0.4812(3) 0.121(2) Uani 1 1 d . A .
C36A_2 C 1.3396(5) -0.0067(4) -0.6597(4) 0.0644(14) Uani 0.844(5) 1 d PD A 1
I4A_2 I 1.48235(17) -0.14979(6) -0.70258(6) 0.0838(4) Uani 0.844(5) 1 d PD A 1
F36A_2 F 1.2505(5) 0.0203(5) -0.7185(4) 0.0923(16) Uani 0.844(5) 1 d PD A 1
F36B_2 F 1.3668(5) 0.0920(4) -0.6937(4) 0.0884(16) Uani 0.844(5) 1 d PD A 1
C36B_2 C 1.3396(5) -0.0067(4) -0.6597(4) 0.0644(14) Uani 0.156(5) 1 d PD A 2
I4B_2 I 1.4338(7) -0.1459(4) -0.7136(3) 0.0838(4) Uani 0.156(5) 1 d PD A 2
F36C_2 F 1.267(2) 0.079(2) -0.726(2) 0.0923(16) Uani 0.156(5) 1 d PD A 2
F36D_2 F 1.406(2) 0.0527(19) -0.646(2) 0.0884(16) Uani 0.156(5) 1 d PD A 2

loop_
_atom_site_aniso_label
_atom_site_aniso_U_11
_atom_site_aniso_U_22
_atom_site_aniso_U_33
_atom_site_aniso_U_23
_atom_site_aniso_U_13
_atom_site_aniso_U_12
N11_1 0.0390(15) 0.0385(14) 0.0287(12) -0.0111(11) -0.0033(10) -0.0098(12)
O11_1 0.0445(15) 0.0435(14) 0.0475(15) -0.0164(12) -0.0059(12) 0.0001(11)
C12_1 0.0392(17) 0.0436(18) 0.0360(16) -0.0120(14) -0.0065(13) -0.0161(14)
C16_1 0.0455(18) 0.0386(17) 0.0348(16) -0.0137(13) -0.0043(13) -0.0165(14)
C22_1 0.045(2) 0.074(3) 0.086(4) -0.025(3) -0.013(2) -0.026(2)
C26_1 0.075(3) 0.047(2) 0.085(4) -0.032(2) -0.012(3) -0.022(2)
C31_1 0.050(2) 0.047(2) 0.049(2) -0.0146(18) 0.0010(18) -0.0011(17)
I1_1 0.03978(12) 0.04359(13) 0.03960(12) -0.01908(10) 0.00277(9) -0.01139(9)
F31A_1 0.104(3) 0.0414(14) 0.0655(18) -0.0203(13) 0.0014(17) -0.0148(15)
F31B_1 0.0449(15) 0.105(3) 0.0668(19) -0.0283(18) -0.0013(13) 0.0136(16)
C32_1 0.042(2) 0.065(3) 0.045(2) -0.0136(19) -0.0110(16) -0.0053(19)
F32A_1 0.0562(19) 0.132(3) 0.064(2) -0.021(2) -0.0251(15) 0.026(2)
F32B_1 0.0657(18) 0.107(2) 0.0632(17) -0.0413(17) 0.0135(14) -0.0564(18)
C33_1 0.049(2) 0.0399(18) 0.0396(18) -0.0091(14) -0.0041(15) -0.0168(15)
F33A_1 0.127(3) 0.0448(15) 0.0649(19) -0.0159(13) 0.0200(19) -0.0372(18)
F33B_1 0.0425(12) 0.0768(17) 0.0469(13) -0.0269(12) -0.0041(10) -0.0215(12)
C34_1 0.046(2) 0.062(2) 0.0383(18) -0.0155(17) -0.0044(15) -0.0266(18)
F34A_1 0.0433(14) 0.167(4) 0.0579(17) -0.051(2) -0.0086(12) -0.0269(19)
F34B_1 0.094(2) 0.0584(16) 0.0647(17) -0.0289(14) 0.0260(15) -0.0475(16)
C35_1 0.0413(18) 0.0454(18) 0.0362(16) -0.0083(14) -0.0063(13) -0.0199(15)
F35A_1 0.090(2) 0.0454(15) 0.092(2) -0.0087(15) 0.0337(19) -0.0260(15)
F35B_1 0.0448(14) 0.103(2) 0.0540(15) -0.0374(15) -0.0103(11) -0.0178(14)
C36_1 0.061(3) 0.110(4) 0.047(2) -0.040(3) 0.0096(19) -0.057(3)
I2_1 0.04468(13) 0.05457(15) 0.04358(13) -0.02133(11) -0.00059(9) -0.02449(11)
F36A_1 0.054(2) 0.413(11) 0.085(3) -0.137(5) 0.0113(19) -0.082(4)
F36B_1 0.194(5) 0.144(4) 0.125(4) -0.101(3) 0.097(4) -0.140(4)
N11_2 0.0286(12) 0.0346(13) 0.0374(13) -0.0214(11) 0.0018(10) -0.0099(10)
O11_2 0.0362(13) 0.0538(15) 0.0658(18) -0.0398(14) 0.0060(12) -0.0218(11)
C12_2 0.0307(14) 0.0311(14) 0.0388(16) -0.0170(12) 0.0011(12) -0.0076(11)
C16_2 0.0279(14) 0.0362(15) 0.0368(15) -0.0190(13) -0.0018(11) -0.0064(12)
C22_2 0.058(2) 0.0320(17) 0.065(3) -0.0114(17) -0.005(2) -0.0136(17)
C26_2 0.0382(19) 0.061(2) 0.052(2) -0.0226(19) -0.0140(16) -0.0063(17)
C31_2 0.089(4) 0.075(3) 0.082(4) -0.050(3) 0.027(3) -0.053(3)
I3_2 0.05521(16) 0.05076(15) 0.06268(18) -0.03170(13) 0.00272(12) -0.02178(12)
F31A_2 0.104(3) 0.329(9) 0.221(6) -0.236(7) 0.083(4) -0.142(5)
F31B_2 0.275(7) 0.062(2) 0.087(3) -0.041(2) 0.078(4) -0.088(3)
C32_2 0.052(2) 0.0336(16) 0.049(2) -0.0157(15) -0.0068(16) -0.0126(15)
F32A_2 0.100(3) 0.0457(15) 0.0672(19) -0.0122(14) -0.0049(18) 0.0093(16)
F32B_2 0.0600(18) 0.115(3) 0.093(2) -0.068(2) -0.0056(17) -0.0210(18)
C33_2 0.085(3) 0.043(2) 0.053(2) -0.0220(18) 0.008(2) -0.028(2)
F33A_2 0.151(4) 0.197(5) 0.154(4) -0.145(4) 0.087(4) -0.135(4)
F33B_2 0.203(5) 0.0431(16) 0.0520(18) -0.0078(14) 0.015(2) 0.016(2)
C34_2 0.067(3) 0.0320(17) 0.043(2) -0.0100(15) -0.0039(18) -0.0104(17)
F34A_2 0.105(3) 0.104(3) 0.064(2) -0.025(2) -0.022(2) 0.036(2)
F34B_2 0.135(4) 0.114(3) 0.122(3) -0.083(3) 0.066(3) -0.091(3)
C35_2 0.081(3) 0.0371(19) 0.040(2) -0.0101(16) -0.004(2) -0.010(2)
F35A_2 0.199(5) 0.074(2) 0.106(3) -0.059(2) 0.074(3) -0.082(3)
F35B_2 0.115(3) 0.130(4) 0.058(2) -0.038(2) -0.031(2) 0.046(3)
C36A_2 0.085(4) 0.046(2) 0.041(2) -0.0066(18) -0.002(2) -0.009(2)
I4A_2 0.1013(8) 0.0648(2) 0.0397(2) -0.01411(17) -0.0012(3) 0.0150(3)
F36A_2 0.098(3) 0.105(4) 0.069(2) -0.038(3) -0.032(2) -0.002(3)
F36B_2 0.124(4) 0.052(2) 0.067(3) -0.0115(18) 0.025(3) -0.035(2)
C36B_2 0.085(4) 0.046(2) 0.041(2) -0.0066(18) -0.002(2) -0.009(2)
I4B_2 0.1013(8) 0.0648(2) 0.0397(2) -0.01411(17) -0.0012(3) 0.0150(3)
F36C_2 0.098(3) 0.105(4) 0.069(2) -0.038(3) -0.032(2) -0.002(3)
F36D_2 0.124(4) 0.052(2) 0.067(3) -0.0115(18) 0.025(3) -0.035(2)

loop_
_atom_type_symbol
_atom_type_description
_atom_type_scat_dispersion_real
_atom_type_scat_dispersion_imag
_atom_type_scat_source
C C 0.0033 0.0016 'International Tables Vol C Tables 4.2.6.8 and 6.1.1.4'
H H 0.0000 0.0000 'International Tables Vol C Tables 4.2.6.8 and 6.1.1.4'
N N 0.0061 0.0033 'International Tables Vol C Tables 4.2.6.8 and 6.1.1.4'
O O 0.0106 0.0060 'International Tables Vol C Tables 4.2.6.8 and 6.1.1.4'
F F 0.0171 0.0103 'International Tables Vol C Tables 4.2.6.8 and 6.1.1.4'
I I -0.4742 1.8119 'International Tables Vol C Tables 4.2.6.8 and 6.1.1.4'

loop_
_geom_angle_atom_site_label_1
_geom_angle_atom_site_label_2
_geom_angle_atom_site_label_3
_geom_angle
_geom_angle_site_symmetry_1
_geom_angle_site_symmetry_3
O11_1 N11_1 C16_1 119.8(3) . .
O11_1 N11_1 C12_1 119.2(3) . .
C16_1 N11_1 C12_1 121.0(3) . .
N11_1 C12_1 C16_1 119.0(3) . 2_657
N11_1 C12_1 C22_1 116.0(4) . .
C16_1 C12_1 C22_1 125.0(4) 2_657 .
N11_1 C16_1 C12_1 120.0(3) . 2_657
N11_1 C16_1 C26_1 115.4(4) . .
C12_1 C16_1 C26_1 124.5(4) 2_657 .
C12_1 C22_1 H22A_1 109.5 . .
C12_1 C22_1 H22B_1 109.5 . .
H22A_1 C22_1 H22B_1 109.5 . .
C12_1 C22_1 H22C_1 109.5 . .
H22A_1 C22_1 H22C_1 109.5 . .
H22B_1 C22_1 H22C_1 109.5 . .
C16_1 C26_1 H26A_1 109.5 . .
C16_1 C26_1 H26B_1 109.5 . .
H26A_1 C26_1 H26B_1 109.5 . .
C16_1 C26_1 H26C_1 109.5 . .
H26A_1 C26_1 H26C_1 109.5 . .
H26B_1 C26_1 H26C_1 109.5 . .
F31A_1 C31_1 F31B_1 107.0(4) . .
F31A_1 C31_1 C32_1 108.9(4) . .
F31B_1 C31_1 C32_1 106.4(4) . .
F31A_1 C31_1 I1_1 110.2(4) . .
F31B_1 C31_1 I1_1 107.8(3) . .
C32_1 C31_1 I1_1 116.1(3) . .
F32A_1 C32_1 F32B_1 107.8(4) . .
F32A_1 C32_1 C33_1 107.7(4) . .
F32B_1 C32_1 C33_1 110.2(4) . .
F32A_1 C32_1 C31_1 107.5(4) . .
F32B_1 C32_1 C31_1 107.8(4) . .
C33_1 C32_1 C31_1 115.6(4) . .
F33A_1 C33_1 F33B_1 108.0(4) . .
F33A_1 C33_1 C32_1 108.1(4) . .
F33B_1 C33_1 C32_1 108.9(3) . .
F33A_1 C33_1 C34_1 109.0(3) . .
F33B_1 C33_1 C34_1 108.7(3) . .
C32_1 C33_1 C34_1 113.9(4) . .
F34A_1 C34_1 F34B_1 108.6(4) . .
F34A_1 C34_1 C35_1 109.2(3) . .
F34B_1 C34_1 C35_1 107.3(4) . .
F34A_1 C34_1 C33_1 107.6(4) . .
F34B_1 C34_1 C33_1 107.5(3) . .
C35_1 C34_1 C33_1 116.4(3) . .
F35A_1 C35_1 F35B_1 106.8(4) . .
F35A_1 C35_1 C36_1 108.9(4) . .
F35B_1 C35_1 C36_1 107.7(4) . .
F35A_1 C35_1 C34_1 110.1(4) . .
F35B_1 C35_1 C34_1 107.6(3) . .
C36_1 C35_1 C34_1 115.4(3) . .
F36A_1 C36_1 F36B_1 106.8(5) . .
F36A_1 C36_1 C35_1 108.0(5) . .
F36B_1 C36_1 C35_1 109.6(4) . .
F36A_1 C36_1 I2_1 109.3(3) . .
F36B_1 C36_1 I2_1 108.7(4) . .
C35_1 C36_1 I2_1 114.2(3) . .
O11_2 N11_2 C12_2 119.6(3) . .
O11_2 N11_2 C16_2 118.3(3) . .
C12_2 N11_2 C16_2 122.1(3) . .
N11_2 C12_2 C16_2 119.3(3) . 2_765
N11_2 C12_2 C22_2 117.3(3) . .
C16_2 C12_2 C22_2 123.3(4) 2_765 .
N11_2 C16_2 C12_2 118.6(3) . 2_765
N11_2 C16_2 C26_2 117.3(3) . .
C12_2 C16_2 C26_2 124.2(3) 2_765 .
C12_2 C22_2 H22A_2 109.5 . .
C12_2 C22_2 H22B_2 109.5 . .
H22A_2 C22_2 H22B_2 109.5 . .
C12_2 C22_2 H22C_2 109.5 . .
H22A_2 C22_2 H22C_2 109.5 . .
H22B_2 C22_2 H22C_2 109.5 . .
C16_2 C26_2 H26A_2 109.5 . .
C16_2 C26_2 H26B_2 109.5 . .
H26A_2 C26_2 H26B_2 109.5 . .
C16_2 C26_2 H26C_2 109.5 . .
H26A_2 C26_2 H26C_2 109.5 . .
H26B_2 C26_2 H26C_2 109.5 . .
F31A_2 C31_2 F31B_2 107.7(6) . .
F31A_2 C31_2 C32_2 109.1(5) . .
F31B_2 C31_2 C32_2 106.8(5) . .
F31A_2 C31_2 I3_2 110.0(4) . .
F31B_2 C31_2 I3_2 109.0(4) . .
C32_2 C31_2 I3_2 113.9(3) . .
F32A_2 C32_2 F32B_2 106.1(4) . .
F32A_2 C32_2 C31_2 108.6(4) . .
F32B_2 C32_2 C31_2 108.1(4) . .
F32A_2 C32_2 C33_2 108.6(4) . .
F32B_2 C32_2 C33_2 107.3(4) . .
C31_2 C32_2 C33_2 117.6(4) . .
F33A_2 C33_2 F33B_2 106.0(5) . .
F33A_2 C33_2 C34_2 109.7(4) . .
F33B_2 C33_2 C34_2 108.3(4) . .
F33A_2 C33_2 C32_2 109.8(4) . .
F33B_2 C33_2 C32_2 107.5(4) . .
C34_2 C33_2 C32_2 115.2(3) . .
F34B_2 C34_2 F34A_2 106.5(5) . .
F34B_2 C34_2 C35_2 109.5(4) . .
F34A_2 C34_2 C35_2 107.6(4) . .
F34B_2 C34_2 C33_2 109.3(4) . .
F34A_2 C34_2 C33_2 107.6(4) . .
C35_2 C34_2 C33_2 116.0(3) . .
F35A_2 C35_2 F35B_2 104.5(5) . .
F35A_2 C35_2 C36A_2 110.3(4) . .
F35B_2 C35_2 C36A_2 106.4(5) . .
F35A_2 C35_2 C34_2 111.2(4) . .
F35B_2 C35_2 C34_2 106.7(4) . .
C36A_2 C35_2 C34_2 116.8(4) . .
F36B_2 C36A_2 F36A_2 104.6(5) . .
F36B_2 C36A_2 C35_2 112.5(5) . .
F36A_2 C36A_2 C35_2 107.4(5) . .
F36B_2 C36A_2 I4A_2 111.4(4) . .
F36A_2 C36A_2 I4A_2 107.4(4) . .
C35_2 C36A_2 I4A_2 112.9(3) . .

loop_
_geom_bond_atom_site_label_1
_geom_bond_atom_site_label_2
_geom_bond_distance
_geom_bond_site_symmetry_2
N11_1 O11_1 1.304(4) .
N11_1 C16_1 1.359(5) .
N11_1 C12_1 1.362(5) .
C12_1 C16_1 1.382(5) 2_657
C12_1 C22_1 1.474(6) .
C16_1 C12_1 1.382(5) 2_657
C16_1 C26_1 1.494(6) .
C22_1 H22A_1 0.9800 .
C22_1 H22B_1 0.9800 .
C22_1 H22C_1 0.9800 .
C26_1 H26A_1 0.9800 .
C26_1 H26B_1 0.9800 .
C26_1 H26C_1 0.9800 .
C31_1 F31A_1 1.337(6) .
C31_1 F31B_1 1.342(5) .
C31_1 C32_1 1.551(7) .
C31_1 I1_1 2.144(5) .
C32_1 F32A_1 1.335(5) .
C32_1 F32B_1 1.344(6) .
C32_1 C33_1 1.533(6) .
C33_1 F33A_1 1.330(5) .
C33_1 F33B_1 1.331(5) .
C33_1 C34_1 1.547(6) .
C34_1 F34A_1 1.332(5) .
C34_1 F34B_1 1.337(5) .
C34_1 C35_1 1.543(5) .
C35_1 F35A_1 1.320(5) .
C35_1 F35B_1 1.332(5) .
C35_1 C36_1 1.523(6) .
C36_1 F36A_1 1.314(7) .
C36_1 F36B_1 1.332(7) .
C36_1 I2_1 2.126(4) .
N11_2 O11_2 1.307(4) .
N11_2 C12_2 1.350(5) .
N11_2 C16_2 1.366(4) .
C12_2 C16_2 1.375(5) 2_765
C12_2 C22_2 1.489(5) .
C16_2 C12_2 1.375(5) 2_765
C16_2 C26_2 1.476(5) .
C22_2 H22A_2 0.9800 .
C22_2 H22B_2 0.9800 .
C22_2 H22C_2 0.9800 .
C26_2 H26A_2 0.9800 .
C26_2 H26B_2 0.9800 .
C26_2 H26C_2 0.9800 .
C31_2 F31A_2 1.295(8) .
C31_2 F31B_2 1.349(8) .
C31_2 C32_2 1.515(7) .
C31_2 I3_2 2.135(5) .
C32_2 F32A_2 1.314(5) .
C32_2 F32B_2 1.338(5) .
C32_2 C33_2 1.543(6) .
C33_2 F33A_2 1.299(7) .
C33_2 F33B_2 1.321(7) .
C33_2 C34_2 1.531(6) .
C34_2 F34B_2 1.293(6) .
C34_2 F34A_2 1.323(6) .
C34_2 C35_2 1.526(6) .
C35_2 F35A_2 1.293(6) .
C35_2 F35B_2 1.342(7) .
C35_2 C36A_2 1.517(6) .
C36A_2 F36B_2 1.296(6) .
C36A_2 F36A_2 1.371(7) .
C36A_2 I4A_2 2.142(5) .

loop_
_geom_torsion_atom_site_label_1
_geom_torsion_atom_site_label_2
_geom_torsion_atom_site_label_3
_geom_torsion_atom_site_label_4
_geom_torsion
_geom_torsion_site_symmetry_4
O11_1 N11_1 C12_1 C16_1 -179.6(3) 2_657
C16_1 N11_1 C12_1 C16_1 1.2(6) 2_657
O11_1 N11_1 C12_1 C22_1 -0.1(5) .
C16_1 N11_1 C12_1 C22_1 -179.3(4) .
O11_1 N11_1 C16_1 C12_1 179.6(3) 2_657
C12_1 N11_1 C16_1 C12_1 -1.2(6) 2_657
O11_1 N11_1 C16_1 C26_1 0.2(5) .
C12_1 N11_1 C16_1 C26_1 179.4(4) .
F31A_1 C31_1 C32_1 F32A_1 -75.5(5) .
F31B_1 C31_1 C32_1 F32A_1 39.5(6) .
I1_1 C31_1 C32_1 F32A_1 159.5(4) .
F31A_1 C31_1 C32_1 F32B_1 168.6(4) .
F31B_1 C31_1 C32_1 F32B_1 -76.4(4) .
I1_1 C31_1 C32_1 F32B_1 43.6(5) .
F31A_1 C31_1 C32_1 C33_1 44.8(5) .
F31B_1 C31_1 C32_1 C33_1 159.8(4) .
I1_1 C31_1 C32_1 C33_1 -80.2(5) .
F32A_1 C32_1 C33_1 F33A_1 44.9(5) .
F32B_1 C32_1 C33_1 F33A_1 162.2(4) .
C31_1 C32_1 C33_1 F33A_1 -75.3(5) .
F32A_1 C32_1 C33_1 F33B_1 162.0(4) .
F32B_1 C32_1 C33_1 F33B_1 -80.6(4) .
C31_1 C32_1 C33_1 F33B_1 41.9(5) .
F32A_1 C32_1 C33_1 C34_1 -76.4(5) .
F32B_1 C32_1 C33_1 C34_1 40.9(5) .
C31_1 C32_1 C33_1 C34_1 163.4(4) .
F33A_1 C33_1 C34_1 F34A_1 -71.8(5) .
F33B_1 C33_1 C34_1 F34A_1 170.7(3) .
C32_1 C33_1 C34_1 F34A_1 49.0(5) .
F33A_1 C33_1 C34_1 F34B_1 171.4(4) .
F33B_1 C33_1 C34_1 F34B_1 53.8(4) .
C32_1 C33_1 C34_1 F34B_1 -67.8(4) .
F33A_1 C33_1 C34_1 C35_1 51.1(5) .
F33B_1 C33_1 C34_1 C35_1 -66.4(4) .
C32_1 C33_1 C34_1 C35_1 171.9(3) .
F34A_1 C34_1 C35_1 F35A_1 65.9(5) .
F34B_1 C34_1 C35_1 F35A_1 -176.5(4) .
C33_1 C34_1 C35_1 F35A_1 -56.1(5) .
F34A_1 C34_1 C35_1 F35B_1 -178.0(4) .
F34B_1 C34_1 C35_1 F35B_1 -60.5(4) .
C33_1 C34_1 C35_1 F35B_1 59.9(5) .
F34A_1 C34_1 C35_1 C36_1 -57.8(5) .
F34B_1 C34_1 C35_1 C36_1 59.8(5) .
C33_1 C34_1 C35_1 C36_1 -179.9(4) .
F35A_1 C35_1 C36_1 F36A_1 -62.3(5) .
F35B_1 C35_1 C36_1 F36A_1 -177.8(4) .
C34_1 C35_1 C36_1 F36A_1 62.1(6) .
F35A_1 C35_1 C36_1 F36B_1 -178.3(5) .
F35B_1 C35_1 C36_1 F36B_1 66.2(5) .
C34_1 C35_1 C36_1 F36B_1 -53.9(6) .
F35A_1 C35_1 C36_1 I2_1 59.5(5) .
F35B_1 C35_1 C36_1 I2_1 -56.0(4) .
C34_1 C35_1 C36_1 I2_1 -176.1(3) .
O11_2 N11_2 C12_2 C16_2 179.3(3) 2_765
C16_2 N11_2 C12_2 C16_2 -0.4(5) 2_765
O11_2 N11_2 C12_2 C22_2 -0.9(4) .
C16_2 N11_2 C12_2 C22_2 179.4(3) .
O11_2 N11_2 C16_2 C12_2 -179.3(3) 2_765
C12_2 N11_2 C16_2 C12_2 0.4(5) 2_765
O11_2 N11_2 C16_2 C26_2 1.8(4) .
C12_2 N11_2 C16_2 C26_2 -178.5(3) .
F31A_2 C31_2 C32_2 F32A_2 60.2(6) .
F31B_2 C31_2 C32_2 F32A_2 176.4(5) .
I3_2 C31_2 C32_2 F32A_2 -63.2(5) .
F31A_2 C31_2 C32_2 F32B_2 174.9(5) .
F31B_2 C31_2 C32_2 F32B_2 -69.0(5) .
I3_2 C31_2 C32_2 F32B_2 51.5(5) .
F31A_2 C31_2 C32_2 C33_2 -63.5(7) .
F31B_2 C31_2 C32_2 C33_2 52.6(6) .
I3_2 C31_2 C32_2 C33_2 173.1(4) .
F32A_2 C32_2 C33_2 F33A_2 -84.5(6) .
F32B_2 C32_2 C33_2 F33A_2 161.2(5) .
C31_2 C32_2 C33_2 F33A_2 39.2(7) .
F32A_2 C32_2 C33_2 F33B_2 160.7(5) .
F32B_2 C32_2 C33_2 F33B_2 46.4(5) .
C31_2 C32_2 C33_2 F33B_2 -75.6(6) .
F32A_2 C32_2 C33_2 C34_2 39.9(6) .
F32B_2 C32_2 C33_2 C34_2 -74.4(5) .
C31_2 C32_2 C33_2 C34_2 163.6(5) .
F33A_2 C33_2 C34_2 F34B_2 161.7(5) .
F33B_2 C33_2 C34_2 F34B_2 -83.1(5) .
C32_2 C33_2 C34_2 F34B_2 37.2(6) .
F33A_2 C33_2 C34_2 F34A_2 46.5(6) .
F33B_2 C33_2 C34_2 F34A_2 161.6(5) .
C32_2 C33_2 C34_2 F34A_2 -78.0(6) .
F33A_2 C33_2 C34_2 C35_2 -74.0(6) .
F33B_2 C33_2 C34_2 C35_2 41.2(6) .
C32_2 C33_2 C34_2 C35_2 161.5(5) .
F34B_2 C34_2 C35_2 F35A_2 162.7(5) .
F34A_2 C34_2 C35_2 F35A_2 -82.1(6) .
C33_2 C34_2 C35_2 F35A_2 38.4(7) .
F34B_2 C34_2 C35_2 F35B_2 49.2(6) .
F34A_2 C34_2 C35_2 F35B_2 164.5(5) .
C33_2 C34_2 C35_2 F35B_2 -75.0(6) .
F34B_2 C34_2 C35_2 C36A_2 -69.6(6) .
F34A_2 C34_2 C35_2 C36A_2 45.7(7) .
C33_2 C34_2 C35_2 C36A_2 166.2(5) .
F35A_2 C35_2 C36A_2 F36B_2 168.7(6) .
F35B_2 C35_2 C36A_2 F36B_2 -78.5(6) .
C34_2 C35_2 C36A_2 F36B_2 40.5(7) .
F35A_2 C35_2 C36A_2 F36A_2 54.1(6) .
F35B_2 C35_2 C36A_2 F36A_2 166.9(5) .
C34_2 C35_2 C36A_2 F36A_2 -74.1(6) .
F35A_2 C35_2 C36A_2 I4A_2 -64.1(6) .
F35B_2 C35_2 C36A_2 I4A_2 48.7(5) .
C34_2 C35_2 C36A_2 I4A_2 167.7(4) .
